data_9011231
loop_
_publ_author_name
'Mercier, R.'
'Douglade, J.'

_publ_section_title
;
 Affinement de la structure avec tunnels de paires E dans un oxysulfate
 d'arsenic: (As2O2)(SO4)
;
_journal_name_full 'Acta Crystallographica, Section B'
_journal_page_first 896
_journal_page_last 898
_journal_paper_doi 10.1107/S0567740882004324
_journal_volume 38
_journal_year 1982
_chemical_formula_structural (As2O2)(SO4)
_chemical_formula_sum 'As2 O6 S'
_space_group_IT_number 18
_symmetry_space_group_name_Hall 'P 2 2ab'
_symmetry_space_group_name_H-M 'P 21 21 2'
_cell_angle_alpha 90
_cell_angle_beta 90
_cell_angle_gamma 90
_cell_length_a 4.628
_cell_length_b 11.497
_cell_length_c 4.776
_cell_formula_units_Z 2
_cell_volume 254.122
_database_code_amcsd 0009756
_exptl_crystal_density_diffrn 3.632
_cod_original_formula_sum 'As2 S O6'
_cod_database_code 9011231
_amcsd_formula_title (As2O2)(SO4)

loop_
_space_group_symop_operation_xyz
x,y,z
1/2-x,1/2+y,-z
1/2+x,1/2-y,-z
-x,-y,z

loop_
_atom_site_aniso_label
_atom_site_aniso_U_11
_atom_site_aniso_U_22
_atom_site_aniso_U_33
_atom_site_aniso_U_12
_atom_site_aniso_U_13
_atom_site_aniso_U_23
As 0.00970 0.01060 0.01390 0.00230 -0.00170 0.00010
S 0.01640 0.00730 0.01710 0.00000 0.00000 0.00040
O1 0.00960 0.01520 0.01680 0.00220 0.00010 -0.00260
O2 0.01340 0.00980 0.03910 -0.00740 -0.00870 0.00070
O3 0.04090 0.01780 0.02000 0.00660 -0.00600 0.00400

loop_
_atom_site_label
_atom_site_fract_x
_atom_site_fract_y
_atom_site_fract_z
_atom_site_U_iso_or_equiv
As 0.26250 0.19170 0.17890 0.01153
S 0.00000 0.00000 -0.20350 0.01381
O1 0.40720 0.26090 -0.12340 0.01406
O2 0.22840 0.04710 -0.00690 0.02102
O3 -0.12810 0.09210 -0.36620 0.02647

loop_
_cod_related_entry_id
_cod_related_entry_database
_cod_related_entry_code
1 AMCSD 0009756
